data_7241509
loop_
_publ_author_name
'Li, Lei'
'Wang, Xiang'
'Xu, Na'
'Chang, Zhihan'
'Liu, Guocheng'
'Lin, Hongyan'
'Wang, Xiuli'

_publ_section_title
;
 Four octamolybdate complexes constructed from a
 quinoline--imidazole--monoamide ligand: structures and electrochemical,
 photocatalytic and magnetic properties
;
_journal_name_full CrystEngComm
_journal_paper_doi 10.1039/D0CE01239D
_journal_year 2020
_chemical_formula_moiety 'C13 H10 Cu Mo4 N4 O15'
_chemical_formula_sum 'C13 H10 Cu Mo4 N4 O15'
_chemical_formula_weight 909.55
_space_group_crystal_system monoclinic
_space_group_IT_number 14
_space_group_name_Hall '-P 2yn'
_space_group_name_H-M_alt 'P 1 21/n 1'
_atom_sites_solution_hydrogens geom
_audit_block_doi 10.5517/ccdc.csd.cc249jdd
_audit_creation_date 2020-01-04
_audit_creation_method
;
Olex2 1.3-alpha
(compiled Nov 21 2019 18:26:39 for OlexSys, GUI svn.r6003)
;
_audit_update_record
;
2020-01-04 deposited with the CCDC.	2020-10-27 downloaded from the CCDC.
;
_cell_angle_alpha 90
_cell_angle_beta 102.774(2)
_cell_angle_gamma 90
_cell_formula_units_Z 4
_cell_length_a 12.4178(12)
_cell_length_b 11.4533(12)
_cell_length_c 15.9736(16)
_cell_measurement_reflns_used 2445
_cell_measurement_temperature 298
_cell_measurement_theta_max 25.127
_cell_measurement_theta_min 1.628
_cell_volume 2215.6(4)
_computing_cell_refinement 'SAINT+ Ver. 2016.5-0 (Bruker-AXS, 2016)'
_computing_data_collection 'APEX3 Ver. 2016.5-0 (Bruker-AXS, 2016)'
_computing_data_reduction 'SAINT+ Ver. 2016.5-0 (Bruker-AXS, 2016)'
_computing_molecular_graphics 'OLEX2 (Dolomanov et al., 2009)'
_computing_publication_material 'OLEX2 (Dolomanov et al., 2009)'
_computing_structure_refinement 'XL (Sheldrick, 2015b)'
_computing_structure_solution 'XT (Sheldrick, 2015a)'
_diffrn_ambient_temperature 298
_diffrn_detector 'charge-coupled device (CCD) area detector'
_diffrn_detector_area_resol_mean 7.9
_diffrn_detector_type 'Bruker APEX II'
_diffrn_measured_fraction_theta_full 1.000
_diffrn_measured_fraction_theta_max 0.998
_diffrn_measurement_device 'three-circle diffractometer'
_diffrn_measurement_device_type 'Bruker APEX II Quazar'
_diffrn_measurement_method '0.5\% \w and 0.5\% \f scans'
_diffrn_radiation_collimation 'focusing mirrors'
_diffrn_radiation_detector 'Bruker APEX II'
_diffrn_radiation_monochromator 'mirror optics'
_diffrn_radiation_probe x-ray
_diffrn_radiation_type 'Mo K\a'
_diffrn_radiation_wavelength 0.71073
_diffrn_radiation_xray_symbol K-L~3~
_diffrn_reflns_av_R_equivalents 0.0618
_diffrn_reflns_av_unetI/netI 0.0700
_diffrn_reflns_Laue_measured_fraction_full 1.000
_diffrn_reflns_Laue_measured_fraction_max 0.998
_diffrn_reflns_limit_h_max 16
_diffrn_reflns_limit_h_min -14
_diffrn_reflns_limit_k_max 14
_diffrn_reflns_limit_k_min -13
_diffrn_reflns_limit_l_max 15
_diffrn_reflns_limit_l_min -20
_diffrn_reflns_number 15242
_diffrn_reflns_point_group_measured_fraction_full 1.000
_diffrn_reflns_point_group_measured_fraction_max 0.998
_diffrn_reflns_theta_full 25.242
_diffrn_reflns_theta_max 27.679
_diffrn_reflns_theta_min 1.888
_diffrn_source 'microfocus sealed X-ray tube'
_diffrn_source_type 'Incoatec I\ms'
_exptl_absorpt_coefficient_mu 3.232
_exptl_absorpt_correction_T_max 0.87
_exptl_absorpt_correction_T_min 0.86
_exptl_absorpt_correction_type multi-scan
_exptl_absorpt_process_details
;
SADABS-2016/2 (Krause et al., 2015) was used for absorption correction.
;
_exptl_crystal_colour green
_exptl_crystal_colour_primary green
_exptl_crystal_density_diffrn 2.727
_exptl_crystal_density_method 'not measured'
_exptl_crystal_description block
_exptl_crystal_F_000 1732
_exptl_crystal_size_max 0.24
_exptl_crystal_size_mid 0.22
_exptl_crystal_size_min 0.2
_refine_diff_density_max 0.937
_refine_diff_density_min -1.373
_refine_diff_density_rms 0.189
_refine_ls_extinction_method none
_refine_ls_goodness_of_fit_ref 0.993
_refine_ls_hydrogen_treatment constr
_refine_ls_matrix_type full
_refine_ls_number_parameters 334
_refine_ls_number_reflns 5163
_refine_ls_number_restraints 0
_refine_ls_restrained_S_all 0.993
_refine_ls_R_factor_all 0.0700
_refine_ls_R_factor_gt 0.0396
_refine_ls_shift/su_max 0.001
_refine_ls_shift/su_mean 0.000
_refine_ls_structure_factor_coef Fsqd
_refine_ls_weighting_details 'w=1/[\s^2^(Fo^2^)+(0.0411P)^2^] where P=(Fo^2^+2Fc^2^)/3'
_refine_ls_weighting_scheme calc
_refine_ls_wR_factor_gt 0.0829
_refine_ls_wR_factor_ref 0.0951
_reflns_Friedel_coverage 0.000
_reflns_number_gt 3654
_reflns_number_total 5163
_reflns_threshold_expression 'I > 2\s(I)'
_cod_data_source_file d0ce01239d2.cif
_cod_data_source_block 4
_cod_database_code 7241509
_shelx_shelxl_version_number 2018/3
_shelx_space_group_comment
;
The symmetry employed for this shelxl refinement is uniquely defined
by the following loop, which should always be used as a source of
symmetry information in preference to the above space-group names.
They are only intended as comments.
;
_shelx_estimated_absorpt_t_max 0.54
_shelx_estimated_absorpt_t_min 0.21
_olex2_refinement_description
;
1. Fixed Uiso
 At 1.2 times of:
  All C(H) groups, All N(H) groups
2.a Aromatic/amide H refined with riding coordinates:
 N3(H3), N2(H2), C4(H4), C7(H7), C8(H8), C9(H9), C10(H10), C11(H11), C12(H12),
 C13(H13)
;
_olex2_submission_special_instructions 'No special instructions were received'

loop_
_space_group_symop_operation_xyz
'x, y, z'
'-x+1/2, y+1/2, -z+1/2'
'-x, -y, -z'
'x-1/2, -y-1/2, z-1/2'

loop_
_atom_site_label
_atom_site_type_symbol
_atom_site_fract_x
_atom_site_fract_y
_atom_site_fract_z
_atom_site_U_iso_or_equiv
_atom_site_adp_type
_atom_site_occupancy
_atom_site_site_symmetry_order
_atom_site_calc_flag
_atom_site_refinement_flags_posn
_atom_site_refinement_flags_adp
_atom_site_refinement_flags_occupancy
_atom_site_disorder_assembly
_atom_site_disorder_group
Mo1 Mo 0.43865(4) 0.43441(4) 0.39775(3) 0.01414(12) Uani 1 1 d . . . . .
Mo2 Mo 0.40040(4) 0.70781(5) 0.41917(3) 0.01581(13) Uani 1 1 d . . . . .
Mo3 Mo 0.32911(4) 0.37567(5) 0.55860(3) 0.01755(13) Uani 1 1 d . . . . .
Mo4 Mo 0.29197(4) 0.65556(5) 0.58154(4) 0.01908(13) Uani 1 1 d . . . . .
Cu1 Cu 0.54562(5) 1.01015(7) 0.42548(5) 0.02054(18) Uani 1 1 d . . . . .
O5 O 0.4242(3) 0.3148(3) 0.4832(2) 0.0158(9) Uani 1 1 d . . . . .
O1W O 0.5904(3) 0.9411(4) 0.5399(3) 0.0187(9) Uani 1 1 d . . . . .
O3 O 0.3599(3) 0.7678(4) 0.5189(3) 0.0208(9) Uani 1 1 d . . . . .
O4 O 0.3019(3) 0.5002(4) 0.6306(3) 0.0201(9) Uani 1 1 d . . . . .
O1 O 0.6976(3) 0.9945(4) 0.4039(3) 0.0194(9) Uani 1 1 d . . . . .
O6 O 0.4858(3) 0.5883(3) 0.3717(2) 0.0153(8) Uani 1 1 d . . . . .
O7 O 0.5290(3) 0.3545(4) 0.3498(3) 0.0183(9) Uani 1 1 d . . . . .
O8 O 0.3140(3) 0.4243(4) 0.3293(3) 0.0226(10) Uani 1 1 d . . . . .
O9 O 0.3935(3) 0.5391(3) 0.4961(2) 0.0161(9) Uani 1 1 d . . . . .
O2 O 0.4545(3) 0.8304(4) 0.3835(3) 0.0254(10) Uani 1 1 d . . . . .
O10 O 0.2762(3) 0.6889(4) 0.3511(3) 0.0268(10) Uani 1 1 d . . . . .
O13 O 0.3299(3) 0.2622(4) 0.6264(3) 0.0291(11) Uani 1 1 d . . . . .
O12 O 0.2560(4) 0.7350(4) 0.6596(3) 0.0323(11) Uani 1 1 d . . . . .
O11 O 0.1718(3) 0.6330(4) 0.5065(3) 0.0305(11) Uani 1 1 d . . . . .
N3 N 0.7942(4) 1.0033(5) 0.2994(3) 0.0200(11) Uani 1 1 d . . . . .
H3 H 0.790929 1.020721 0.246515 0.024 Uiso 1 1 calc R U . . .
O14 O 0.2053(3) 0.3669(4) 0.4884(3) 0.0322(12) Uani 1 1 d . . . . .
N1 N 0.5085(4) 1.0511(5) 0.3038(3) 0.0216(12) Uani 1 1 d . . . . .
N4 N 1.1858(4) 1.0764(5) 0.3912(3) 0.0249(12) Uani 1 1 d . . . . .
N2 N 0.4519(4) 1.0684(5) 0.1657(3) 0.0312(14) Uani 1 1 d . . . . .
H2 H 0.408015 1.079357 0.116539 0.037 Uiso 1 1 calc R U . . .
C1 C 0.8984(5) 0.9716(6) 0.3502(4) 0.0205(13) Uani 1 1 d . . . . .
C2 C 0.7014(4) 1.0084(5) 0.3269(4) 0.0166(12) Uani 1 1 d . . . . .
C3 C 0.9896(5) 1.0452(5) 0.3493(4) 0.0195(13) Uani 1 1 d . . . . .
C4 C 0.9111(5) 0.8709(6) 0.3973(4) 0.0263(15) Uani 1 1 d . . . . .
H4 H 0.850135 0.824498 0.399171 0.032 Uiso 1 1 calc R U . . .
C5 C 0.5971(4) 1.0355(6) 0.2658(4) 0.0194(13) Uani 1 1 d . . . . .
C6 C 1.0952(5) 1.0068(5) 0.3929(4) 0.0217(14) Uani 1 1 d . . . . .
C7 C 1.1752(5) 1.1771(6) 0.3529(4) 0.0285(16) Uani 1 1 d . . . . .
H7 H 1.238442 1.220787 0.353138 0.034 Uiso 1 1 calc R U . . .
C8 C 0.9807(5) 1.1560(6) 0.3097(4) 0.0230(14) Uani 1 1 d . . . . .
H8 H 0.911787 1.184282 0.282245 0.028 Uiso 1 1 calc R U . . .
C9 C 1.0174(5) 0.8378(6) 0.4433(5) 0.0310(16) Uani 1 1 d . . . . .
H9 H 1.025403 0.770531 0.476696 0.037 Uiso 1 1 calc R U . . .
C10 C 1.1079(5) 0.9019(6) 0.4397(4) 0.0271(15) Uani 1 1 d . . . . .
H10 H 1.177753 0.876717 0.467962 0.032 Uiso 1 1 calc R U . . .
C11 C 1.0739(5) 1.2224(6) 0.3116(4) 0.0280(15) Uani 1 1 d . . . . .
H11 H 1.068872 1.295630 0.285788 0.034 Uiso 1 1 calc R U . . .
C12 C 0.5614(5) 1.0455(6) 0.1790(4) 0.0285(16) Uani 1 1 d . . . . .
H12 H 0.603335 1.038079 0.137676 0.034 Uiso 1 1 calc R U . . .
C13 C 0.4232(5) 1.0713(6) 0.2414(4) 0.0299(16) Uani 1 1 d . . . . .
H13 H 0.352184 1.085780 0.248691 0.036 Uiso 1 1 calc R U . . .

loop_
_atom_site_aniso_label
_atom_site_aniso_U_11
_atom_site_aniso_U_22
_atom_site_aniso_U_33
_atom_site_aniso_U_23
_atom_site_aniso_U_13
_atom_site_aniso_U_12
Mo1 0.0106(2) 0.0146(3) 0.0159(3) -0.0017(2) 0.00017(19) -0.00170(19)
Mo2 0.0120(2) 0.0144(3) 0.0191(3) -0.0005(2) -0.0005(2) 0.0000(2)
Mo3 0.0118(2) 0.0190(3) 0.0223(3) -0.0035(2) 0.0050(2) -0.0039(2)
Mo4 0.0130(2) 0.0197(3) 0.0249(3) -0.0010(2) 0.0050(2) 0.0026(2)
Cu1 0.0101(3) 0.0321(5) 0.0192(4) 0.0036(3) 0.0028(3) 0.0039(3)
O5 0.0135(19) 0.017(2) 0.017(2) -0.0013(17) 0.0024(16) -0.0018(16)
O1W 0.0103(19) 0.027(2) 0.019(2) 0.0026(18) 0.0051(17) 0.0007(17)
O3 0.017(2) 0.019(2) 0.026(2) -0.0034(18) 0.0051(18) 0.0005(17)
O4 0.0138(19) 0.024(2) 0.024(2) -0.0030(19) 0.0062(18) -0.0030(17)
O1 0.0108(19) 0.030(3) 0.016(2) 0.0000(18) 0.0020(17) 0.0039(17)
O6 0.0106(18) 0.016(2) 0.018(2) -0.0012(17) 0.0005(16) -0.0009(16)
O7 0.014(2) 0.020(2) 0.020(2) -0.0017(17) 0.0009(17) -0.0032(16)
O8 0.016(2) 0.024(3) 0.024(2) -0.0036(19) -0.0029(18) -0.0032(17)
O9 0.0118(19) 0.016(2) 0.020(2) -0.0012(17) 0.0030(17) -0.0001(16)
O2 0.030(2) 0.019(2) 0.026(2) 0.0024(19) 0.003(2) -0.0018(19)
O10 0.013(2) 0.032(3) 0.031(3) -0.004(2) -0.0042(19) -0.0007(18)
O13 0.024(2) 0.025(3) 0.039(3) 0.004(2) 0.010(2) -0.0039(19)
O12 0.030(3) 0.034(3) 0.037(3) -0.007(2) 0.015(2) 0.006(2)
O11 0.015(2) 0.033(3) 0.040(3) 0.004(2) -0.002(2) 0.0004(19)
N3 0.006(2) 0.033(3) 0.020(3) 0.004(2) 0.002(2) 0.001(2)
O14 0.015(2) 0.039(3) 0.039(3) -0.010(2) -0.001(2) -0.004(2)
N1 0.010(2) 0.029(3) 0.024(3) 0.003(2) 0.000(2) 0.001(2)
N4 0.010(2) 0.035(4) 0.028(3) -0.001(3) -0.001(2) -0.002(2)
N2 0.010(2) 0.061(4) 0.020(3) 0.010(3) 0.000(2) 0.005(3)
C1 0.011(3) 0.029(4) 0.020(3) -0.004(3) 0.000(2) 0.004(2)
C2 0.009(3) 0.017(3) 0.023(3) -0.002(2) 0.003(2) -0.002(2)
C3 0.012(3) 0.023(3) 0.024(3) -0.004(3) 0.005(3) 0.000(2)
C4 0.014(3) 0.030(4) 0.035(4) 0.000(3) 0.006(3) -0.001(3)
C5 0.009(3) 0.031(4) 0.020(3) 0.000(3) 0.006(2) -0.001(2)
C6 0.016(3) 0.023(4) 0.026(3) -0.003(3) 0.004(3) -0.004(2)
C7 0.020(3) 0.035(4) 0.030(4) -0.008(3) 0.004(3) -0.010(3)
C8 0.015(3) 0.030(4) 0.022(3) 0.003(3) 0.000(3) 0.003(3)
C9 0.024(3) 0.026(4) 0.041(4) 0.007(3) 0.002(3) 0.006(3)
C10 0.012(3) 0.027(4) 0.037(4) 0.002(3) -0.005(3) 0.002(3)
C11 0.028(3) 0.027(4) 0.030(4) 0.006(3) 0.008(3) 0.002(3)
C12 0.012(3) 0.049(5) 0.023(4) 0.007(3) 0.001(3) 0.005(3)
C13 0.014(3) 0.047(5) 0.027(4) 0.009(3) 0.001(3) 0.008(3)

loop_
_atom_type_symbol
_atom_type_description
_atom_type_scat_dispersion_real
_atom_type_scat_dispersion_imag
_atom_type_scat_source
C C 0.0033 0.0016 'International Tables Vol C Tables 4.2.6.8 and 6.1.1.4'
H H 0.0000 0.0000 'International Tables Vol C Tables 4.2.6.8 and 6.1.1.4'
Cu Cu 0.3201 1.2651 'International Tables Vol C Tables 4.2.6.8 and 6.1.1.4'
Mo Mo -1.6832 0.6857 'International Tables Vol C Tables 4.2.6.8 and 6.1.1.4'
N N 0.0061 0.0033 'International Tables Vol C Tables 4.2.6.8 and 6.1.1.4'
O O 0.0106 0.0060 'International Tables Vol C Tables 4.2.6.8 and 6.1.1.4'

loop_
_geom_angle_atom_site_label_1
_geom_angle_atom_site_label_2
_geom_angle_atom_site_label_3
_geom_angle
_geom_angle_site_symmetry_1
_geom_angle_site_symmetry_3
_geom_angle_publ_flag
O5 Mo1 O9 78.61(15) . . ?
O5 Mo1 O9 78.24(14) . 3_666 ?
O6 Mo1 O5 149.59(16) . . ?
O6 Mo1 O9 77.84(15) . . ?
O6 Mo1 O9 77.25(15) . 3_666 ?
O7 Mo1 O5 96.01(17) . . ?
O7 Mo1 O6 97.39(17) . . ?
O7 Mo1 O9 80.46(15) . 3_666 ?
O7 Mo1 O9 155.32(16) . . ?
O8 Mo1 O5 100.96(18) . . ?
O8 Mo1 O6 101.59(18) . . ?
O8 Mo1 O7 105.39(19) . . ?
O8 Mo1 O9 174.15(17) . 3_666 ?
O8 Mo1 O9 99.29(17) . . ?
O9 Mo1 O9 74.86(15) . 3_666 ?
O3 Mo2 O5 82.22(15) . 3_666 ?
O3 Mo2 O6 146.41(17) . . ?
O3 Mo2 O9 78.93(16) . . ?
O6 Mo2 O5 71.83(14) . 3_666 ?
O6 Mo2 O9 73.21(15) . . ?
O9 Mo2 O5 72.39(13) . 3_666 ?
O2 Mo2 O5 86.45(17) . 3_666 ?
O2 Mo2 O3 100.30(19) . . ?
O2 Mo2 O6 99.02(18) . . ?
O2 Mo2 O9 158.77(17) . . ?
O10 Mo2 O5 166.42(18) . 3_666 ?
O10 Mo2 O3 102.26(19) . . ?
O10 Mo2 O6 98.86(18) . . ?
O10 Mo2 O9 95.70(18) . . ?
O10 Mo2 O2 105.1(2) . . ?
O5 Mo3 O6 72.56(14) . 3_666 ?
O5 Mo3 O9 73.61(15) . . ?
O4 Mo3 O5 146.54(16) . . ?
O4 Mo3 O6 82.43(15) . 3_666 ?
O4 Mo3 O9 77.44(15) . . ?
O9 Mo3 O6 70.90(13) . 3_666 ?
O13 Mo3 O5 101.46(19) . . ?
O13 Mo3 O4 99.5(2) . . ?
O13 Mo3 O6 87.99(17) . 3_666 ?
O13 Mo3 O9 158.88(17) . . ?
O13 Mo3 O14 104.7(2) . . ?
O14 Mo3 O5 98.75(19) . . ?
O14 Mo3 O4 100.8(2) . . ?
O14 Mo3 O6 165.99(19) . 3_666 ?
O14 Mo3 O9 96.34(19) . . ?
O3 Mo4 O4 145.50(16) . . ?
O3 Mo4 O7 77.85(16) . 3_666 ?
O3 Mo4 O9 74.72(15) . . ?
O4 Mo4 O7 77.80(15) . 3_666 ?
O4 Mo4 O9 74.37(15) . . ?
O7 Mo4 O9 70.69(13) 3_666 . ?
O12 Mo4 O3 104.0(2) . . ?
O12 Mo4 O4 101.5(2) . . ?
O12 Mo4 O7 93.55(19) . 3_666 ?
O12 Mo4 O9 164.18(18) . . ?
O12 Mo4 O11 105.5(2) . . ?
O11 Mo4 O3 98.66(19) . . ?
O11 Mo4 O4 96.43(19) . . ?
O11 Mo4 O7 160.89(19) . 3_666 ?
O11 Mo4 O9 90.23(18) . . ?
O1W Cu1 O1W 86.34(17) . 3_676 ?
O1W Cu1 O1 92.32(16) . . ?
O1W Cu1 O1 166.83(17) 3_676 . ?
O1W Cu1 O2 86.58(16) 3_676 . ?
O1W Cu1 O2 86.13(16) . . ?
O1 Cu1 O2 106.42(16) . . ?
N1 Cu1 O1W 100.56(18) . 3_676 ?
N1 Cu1 O1W 169.4(2) . . ?
N1 Cu1 O1 82.78(18) . . ?
N1 Cu1 O2 86.24(19) . . ?
Mo1 O5 Mo2 108.51(16) . 3_666 ?
Mo1 O5 Mo3 109.46(18) . . ?
Mo3 O5 Mo2 102.69(16) . 3_666 ?
Cu1 O1W Cu1 93.66(16) . 3_676 ?
Mo2 O3 Mo4 114.8(2) . . ?
Mo3 O4 Mo4 116.5(2) . . ?
C2 O1 Cu1 113.5(3) . . ?
Mo1 O6 Mo2 109.51(18) . . ?
Mo1 O6 Mo3 111.60(17) . 3_666 ?
Mo2 O6 Mo3 104.26(16) . 3_666 ?
Mo1 O7 Mo4 118.2(2) . 3_666 ?
Mo1 O9 Mo1 105.14(15) . 3_666 ?
Mo1 O9 Mo2 91.79(14) . . ?
Mo1 O9 Mo3 91.99(14) . . ?
Mo1 O9 Mo4 90.64(13) 3_666 . ?
Mo1 O9 Mo4 164.22(18) . . ?
Mo2 O9 Mo1 98.16(14) . 3_666 ?
Mo2 O9 Mo3 162.64(18) . . ?
Mo2 O9 Mo4 85.68(13) . . ?
Mo3 O9 Mo1 97.19(14) . 3_666 ?
Mo3 O9 Mo4 86.09(12) . . ?
Mo2 O2 Cu1 144.8(2) . . ?
C1 N3 H3 117.4 . . ?
C2 N3 H3 117.4 . . ?
C2 N3 C1 125.1(5) . . ?
C5 N1 Cu1 111.8(4) . . ?
C13 N1 Cu1 140.9(4) . . ?
C13 N1 C5 106.1(5) . . ?
C7 N4 C6 121.5(5) . . ?
C12 N2 H2 125.6 . . ?
C13 N2 H2 125.6 . . ?
C13 N2 C12 108.8(5) . . ?
C3 C1 N3 118.3(6) . . ?
C4 C1 N3 120.8(5) . . ?
C4 C1 C3 120.9(5) . . ?
O1 C2 N3 123.0(5) . . ?
O1 C2 C5 117.4(5) . . ?
N3 C2 C5 119.6(5) . . ?
C6 C3 C1 117.9(6) . . ?
C8 C3 C1 123.9(5) . . ?
C8 C3 C6 118.2(5) . . ?
C1 C4 H4 120.3 . . ?
C1 C4 C9 119.5(6) . . ?
C9 C4 H4 120.3 . . ?
N1 C5 C2 113.9(5) . . ?
C12 C5 N1 109.0(5) . . ?
C12 C5 C2 137.0(5) . . ?
N4 C6 C3 118.8(6) . . ?
N4 C6 C10 120.4(5) . . ?
C10 C6 C3 120.8(5) . . ?
N4 C7 H7 118.5 . . ?
N4 C7 C11 122.9(6) . . ?
C11 C7 H7 118.5 . . ?
C3 C8 H8 119.8 . . ?
C11 C8 C3 120.3(6) . . ?
C11 C8 H8 119.8 . . ?
C4 C9 H9 119.3 . . ?
C10 C9 C4 121.5(6) . . ?
C10 C9 H9 119.3 . . ?
C6 C10 H10 120.4 . . ?
C9 C10 C6 119.2(6) . . ?
C9 C10 H10 120.4 . . ?
C7 C11 H11 120.9 . . ?
C8 C11 C7 118.2(6) . . ?
C8 C11 H11 120.9 . . ?
N2 C12 C5 105.3(6) . . ?
N2 C12 H12 127.3 . . ?
C5 C12 H12 127.3 . . ?
N1 C13 N2 110.8(5) . . ?
N1 C13 H13 124.6 . . ?
N2 C13 H13 124.6 . . ?

loop_
_geom_bond_atom_site_label_1
_geom_bond_atom_site_label_2
_geom_bond_distance
_geom_bond_site_symmetry_2
_geom_bond_publ_flag
Mo1 O5 1.970(4) . ?
Mo1 O6 1.931(4) . ?
Mo1 O7 1.750(4) . ?
Mo1 O8 1.690(4) . ?
Mo1 O9 2.147(4) . ?
Mo1 O9 2.398(4) 3_666 ?
Mo2 O5 2.396(4) 3_666 ?
Mo2 O3 1.902(4) . ?
Mo2 O6 1.983(4) . ?
Mo2 O9 2.302(4) . ?
Mo2 O2 1.708(4) . ?
Mo2 O10 1.693(4) . ?
Mo3 O5 1.990(4) . ?
Mo3 O4 1.909(4) . ?
Mo3 O6 2.358(4) 3_666 ?
Mo3 O9 2.343(4) . ?
Mo3 O13 1.691(4) . ?
Mo3 O14 1.694(4) . ?
Mo4 O3 1.934(4) . ?
Mo4 O4 1.937(4) . ?
Mo4 O7 2.254(4) 3_666 ?
Mo4 O9 2.448(4) . ?
Mo4 O12 1.682(4) . ?
Mo4 O11 1.714(4) . ?
Cu1 O1W 1.971(4) 3_676 ?
Cu1 O1W 1.955(4) . ?
Cu1 O1 2.001(4) . ?
Cu1 O2 2.373(4) . ?
Cu1 N1 1.953(5) . ?
O1 C2 1.252(7) . ?
N3 H3 0.8600 . ?
N3 C1 1.415(7) . ?
N3 C2 1.322(7) . ?
N1 C5 1.380(7) . ?
N1 C13 1.305(7) . ?
N4 C6 1.384(7) . ?
N4 C7 1.299(8) . ?
N2 H2 0.8600 . ?
N2 C12 1.355(7) . ?
N2 C13 1.334(8) . ?
C1 C3 1.414(8) . ?
C1 C4 1.368(9) . ?
C2 C5 1.472(8) . ?
C3 C6 1.412(8) . ?
C3 C8 1.410(8) . ?
C4 H4 0.9300 . ?
C4 C9 1.413(8) . ?
C5 C12 1.365(8) . ?
C6 C10 1.406(9) . ?
C7 H7 0.9300 . ?
C7 C11 1.385(9) . ?
C8 H8 0.9300 . ?
C8 C11 1.380(9) . ?
C9 H9 0.9300 . ?
C9 C10 1.354(9) . ?
C10 H10 0.9300 . ?
C11 H11 0.9300 . ?
C12 H12 0.9300 . ?
C13 H13 0.9300 . ?

loop_
_geom_torsion_atom_site_label_1
_geom_torsion_atom_site_label_2
_geom_torsion_atom_site_label_3
_geom_torsion_atom_site_label_4
_geom_torsion
_geom_torsion_site_symmetry_1
_geom_torsion_site_symmetry_2
_geom_torsion_site_symmetry_3
_geom_torsion_site_symmetry_4
_geom_torsion_publ_flag
Cu1 O1 C2 N3 178.9(4) . . . . ?
Cu1 O1 C2 C5 1.1(7) . . . . ?
Cu1 N1 C5 C2 -8.2(7) . . . . ?
Cu1 N1 C5 C12 169.5(5) . . . . ?
Cu1 N1 C13 N2 -165.0(6) . . . . ?
O5 Mo1 O7 Mo4 -77.4(2) . . . 3_666 ?
O5 Mo2 O2 Cu1 -52.9(4) 3_666 . . . ?
O3 Mo2 O2 Cu1 28.6(4) . . . . ?
O1 C2 C5 N1 4.8(8) . . . . ?
O1 C2 C5 C12 -171.9(8) . . . . ?
O6 Mo1 O7 Mo4 75.2(2) . . . 3_666 ?
O6 Mo2 O2 Cu1 -123.8(4) . . . . ?
O8 Mo1 O7 Mo4 179.5(2) . . . 3_666 ?
O9 Mo1 O7 Mo4 -1.7(5) . . . 3_666 ?
O9 Mo1 O7 Mo4 -0.44(19) 3_666 . . 3_666 ?
O9 Mo2 O2 Cu1 -57.4(7) . . . . ?
O10 Mo2 O2 Cu1 134.4(4) . . . . ?
N3 C1 C3 C6 -173.5(5) . . . . ?
N3 C1 C3 C8 8.4(9) . . . . ?
N3 C1 C4 C9 176.1(6) . . . . ?
N3 C2 C5 N1 -173.1(5) . . . . ?
N3 C2 C5 C12 10.2(12) . . . . ?
N1 C5 C12 N2 0.7(8) . . . . ?
N4 C6 C10 C9 177.3(6) . . . . ?
N4 C7 C11 C8 -1.5(10) . . . . ?
C1 N3 C2 O1 6.1(9) . . . . ?
C1 N3 C2 C5 -176.1(6) . . . . ?
C1 C3 C6 N4 178.6(6) . . . . ?
C1 C3 C6 C10 -3.6(9) . . . . ?
C1 C3 C8 C11 -179.8(6) . . . . ?
C1 C4 C9 C10 -2.0(11) . . . . ?
C2 N3 C1 C3 -130.0(6) . . . . ?
C2 N3 C1 C4 51.5(9) . . . . ?
C2 C5 C12 N2 177.6(7) . . . . ?
C3 C1 C4 C9 -2.4(10) . . . . ?
C3 C6 C10 C9 -0.5(10) . . . . ?
C3 C8 C11 C7 0.2(10) . . . . ?
C4 C1 C3 C6 5.1(9) . . . . ?
C4 C1 C3 C8 -173.0(6) . . . . ?
C4 C9 C10 C6 3.4(11) . . . . ?
C5 N1 C13 N2 0.6(8) . . . . ?
C6 N4 C7 C11 0.3(10) . . . . ?
C6 C3 C8 C11 2.1(9) . . . . ?
C7 N4 C6 C3 2.1(9) . . . . ?
C7 N4 C6 C10 -175.7(6) . . . . ?
C8 C3 C6 N4 -3.2(9) . . . . ?
C8 C3 C6 C10 174.6(6) . . . . ?
C12 N2 C13 N1 -0.2(9) . . . . ?
C13 N1 C5 C2 -178.5(6) . . . . ?
C13 N1 C5 C12 -0.8(7) . . . . ?
C13 N2 C12 C5 -0.4(8) . . . . ?
